data_2224673
loop_
_publ_author_name
'Zhang, Feng'
'Hu, Fei-Long'
'Huang, Zhong-Jing'
'Zhuang, Ji-Chang'
'Zhuang, Yue'

_publ_section_title
;Bis[\m-2-(2,4-difluorophenyl)-1,3-bis(1,2,4-triazol-1-yl)propan-2-olato-\k^4^<i>N</i>^2^,<i>O</i>:<i>O</i>,<i>N</i>^2'^]bis[(acetato-\k^2^<i>O</i>,<i>O</i>')nickel(II)]
 methanol hemisolvate
;
_journal_coeditor_code HY2245
_journal_issue 1
_journal_name_full 'Acta Crystallographica Section E'
_journal_page_first m75
_journal_page_last m76
_journal_paper_doi 10.1107/S160053680905377X
_journal_volume 66
_journal_year 2010
_chemical_formula_iupac '[Ni2 (C13 H11 F2 N6 O)2 (C2 H3 O2)2], 0.5C H4 O'
_chemical_formula_moiety 'C30 H28 F4 N12 Ni2 O6, 0.5(C H4 O)'
_chemical_formula_sum 'C30.5 H30 F4 N12 Ni2 O6.5'
_chemical_formula_weight 862.08
_chemical_name_systematic
;
Bis[\m-2-(2,4-difluorophenyl)-1,3-bis(1,2,4-triazol-1-yl)propan-2-olato-
\k^4^<i>N</i>^2^,<i>O</i>:<i>O</i>,<i>N</i>^2'^]bis[(acetato-
\k^2^<i>O</i>,<i>O</i>')nickel(II)] methanol hemisolvate
;
_space_group_IT_number 2
_symmetry_cell_setting triclinic
_symmetry_space_group_name_Hall '-P 1'
_symmetry_space_group_name_H-M 'P -1'
_atom_sites_solution_hydrogens geom
_atom_sites_solution_primary direct
_atom_sites_solution_secondary difmap
_audit_creation_method SHELXL-97
_cell_angle_alpha 65.2110(10)
_cell_angle_beta 86.815(2)
_cell_angle_gamma 88.100(2)
_cell_formula_units_Z 2
_cell_length_a 11.3898(12)
_cell_length_b 12.4447(14)
_cell_length_c 14.0012(16)
_cell_measurement_reflns_used 3550
_cell_measurement_temperature 298(2)
_cell_measurement_theta_max 27.852
_cell_measurement_theta_min 2.459
_cell_volume 1798.8(3)
_computing_cell_refinement 'SAINT (Siemens, 1996)'
_computing_data_collection 'SMART (Siemens, 1996)'
_computing_data_reduction 'SAINT (Siemens, 1996)'
_computing_molecular_graphics 'SHELXTL (Sheldrick, 2008)'
_computing_publication_material 'SHELXTL (Sheldrick, 2008)'
_computing_structure_refinement 'SHELXL97 (Sheldrick, 2008)'
_computing_structure_solution 'SHELXS97 (Sheldrick, 2008)'
_diffrn_ambient_temperature 298(2)
_diffrn_measured_fraction_theta_full 0.985
_diffrn_measured_fraction_theta_max 0.985
_diffrn_measurement_device_type 'Siemens SMART 1000 CCD'
_diffrn_measurement_method '\f and \w scans'
_diffrn_radiation_monochromator graphite
_diffrn_radiation_source 'fine-focus sealed tube'
_diffrn_radiation_type MoK\a
_diffrn_radiation_wavelength 0.71073
_diffrn_reflns_av_R_equivalents 0.0176
_diffrn_reflns_av_sigmaI/netI 0.0411
_diffrn_reflns_limit_h_max 11
_diffrn_reflns_limit_h_min -13
_diffrn_reflns_limit_k_max 14
_diffrn_reflns_limit_k_min -13
_diffrn_reflns_limit_l_max 16
_diffrn_reflns_limit_l_min -16
_diffrn_reflns_number 9439
_diffrn_reflns_theta_full 25.02
_diffrn_reflns_theta_max 25.02
_diffrn_reflns_theta_min 1.60
_exptl_absorpt_coefficient_mu 1.130
_exptl_absorpt_correction_T_max 0.6932
_exptl_absorpt_correction_T_min 0.6483
_exptl_absorpt_correction_type multi-scan
_exptl_absorpt_process_details '(SADABS; Sheldrick, 1996)'
_exptl_crystal_colour green
_exptl_crystal_density_diffrn 1.592
_exptl_crystal_density_method 'not measured'
_exptl_crystal_description block
_exptl_crystal_F_000 882
_exptl_crystal_size_max 0.42
_exptl_crystal_size_mid 0.37
_exptl_crystal_size_min 0.35
_refine_diff_density_max 1.086
_refine_diff_density_min -0.301
_refine_ls_extinction_method none
_refine_ls_goodness_of_fit_ref 0.966
_refine_ls_hydrogen_treatment constr
_refine_ls_matrix_type full
_refine_ls_number_parameters 508
_refine_ls_number_reflns 6256
_refine_ls_number_restraints 0
_refine_ls_restrained_S_all 0.966
_refine_ls_R_factor_all 0.0660
_refine_ls_R_factor_gt 0.0427
_refine_ls_shift/su_max 0.001
_refine_ls_shift/su_mean 0.000
_refine_ls_structure_factor_coef Fsqd
_refine_ls_weighting_details 'calc w=1/[\s^2^(Fo^2^)+(0.0580P)^2^+3.8657P] where P=(Fo^2^+2Fc^2^)/3'
_refine_ls_weighting_scheme calc
_refine_ls_wR_factor_gt 0.1071
_refine_ls_wR_factor_ref 0.1272
_reflns_number_gt 4649
_reflns_number_total 6256
_reflns_threshold_expression I>2\s(I)
_cod_data_source_file hy2245.cif
_cod_data_source_block I
_cod_depositor_comments
;
The following automatic conversions were performed:
'_symmetry_cell_setting' value 'Triclinic' changed to 'triclinic'
according to '/home/saulius/struct/CIF-dictionaries/cif_core.dic'
dictionary named 'cif_core.dic' version 2.4.1 from 2010-06-29.

Automatic conversion script
Id: cif_fix_enum 1527 2010-12-29 10:47:43Z saulius 

The following automatic conversions were performed:

'_symmetry_cell_setting' value 'Triclinic' changed to 'triclinic'
according to /home/saulius/struct/CIF-dictionaries/cif_core.dic
dictionary named 'cif_core.dic' version 2.4.1 from 2010-06-29.

Automatic conversion script
Id: cif_fix_values 1715 2011-07-08 13:25:40Z adriana 
;
_cod_original_formula_sum 'C30.50 H30 F4 N12 Ni2 O6.50'
_cod_database_code 2224673
_cod_database_fobs_code 2224673

loop_
_symmetry_equiv_pos_as_xyz
'x, y, z'
'-x, -y, -z'

loop_
_atom_site_type_symbol
_atom_site_label
_atom_site_fract_x
_atom_site_fract_y
_atom_site_fract_z
_atom_site_U_iso_or_equiv
_atom_site_adp_type
_atom_site_calc_flag
_atom_site_refinement_flags
_atom_site_occupancy
_atom_site_disorder_assembly
_atom_site_disorder_group
Ni Ni1 -0.01760(4) -0.09636(4) 0.11391(4) 0.03078(15) Uani d . 1 . .
Ni Ni2 0.62054(4) 0.55904(4) 0.46306(4) 0.03113(15) Uani d . 1 . .
F F1 0.1595(3) 0.3241(3) 0.1388(3) 0.0802(10) Uani d . 1 . .
F F2 -0.2181(4) 0.4782(4) 0.1417(4) 0.1098(14) Uani d . 1 . .
F F3 0.3015(3) 0.9504(3) 0.3828(2) 0.0719(9) Uani d . 1 . .
F F4 0.3922(4) 0.9592(3) 0.7008(3) 0.1012(13) Uani d . 1 . .
N N1 0.0516(3) 0.0015(3) 0.2632(3) 0.0373(8) Uani d . 1 . .
N N2 -0.0209(3) -0.0787(3) 0.2557(3) 0.0377(8) Uani d . 1 . .
N N3 -0.0622(4) -0.0612(4) 0.4067(3) 0.0528(10) Uani d . 1 . .
N N7 0.4966(3) 0.7223(3) 0.2737(3) 0.0348(8) Uani d . 1 . .
N N8 0.5773(3) 0.6318(3) 0.3051(3) 0.0372(8) Uani d . 1 . .
N N9 0.5101(4) 0.6616(4) 0.1477(3) 0.0507(10) Uani d . 1 . .
O O1 0.0197(2) 0.0766(2) 0.03910(19) 0.0294(6) Uani d . 1 . .
O O2 0.4526(2) 0.6025(2) 0.4913(2) 0.0311(6) Uani d . 1 . .
O O3 -0.0020(3) -0.2773(3) 0.1774(2) 0.0446(7) Uani d . 1 . .
O O4 0.1604(3) -0.1751(2) 0.1378(2) 0.0421(7) Uani d . 1 . .
O O5 0.7026(3) 0.7080(3) 0.4645(2) 0.0421(7) Uani d . 1 . .
O O6 0.6725(3) 0.5479(2) 0.6091(2) 0.0401(7) Uani d . 1 . .
O O7 0.5255(11) 0.7012(13) 0.9308(7) 0.121(4) Uani d P 0.50 . .
H H7 0.5119 0.6988 0.9897 0.181 Uiso calc PR 0.50 . .
C C1 -0.0878(4) -0.1130(4) 0.3437(3) 0.0454(11) Uani d . 1 . .
H H1 -0.1473 -0.1682 0.3603 0.054 Uiso calc R 1 . .
C C2 0.0249(4) 0.0102(4) 0.3538(3) 0.0470(11) Uani d . 1 . .
H H2 0.0625 0.0598 0.3766 0.056 Uiso calc R 1 . .
C C3 0.1393(4) 0.0623(4) 0.1802(3) 0.0373(10) Uani d . 1 . .
H H3A 0.1898 0.0041 0.1686 0.045 Uiso calc R 1 . .
H H3B 0.1879 0.1094 0.2025 0.045 Uiso calc R 1 . .
C C4 0.0834(3) 0.1436(3) 0.0756(3) 0.0319(9) Uani d . 1 . .
C C8 0.0046(4) 0.2366(4) 0.0923(3) 0.0373(10) Uani d . 1 . .
C C9 0.0427(4) 0.3203(4) 0.1237(4) 0.0502(12) Uani d . 1 . .
C C10 -0.0297(5) 0.4014(5) 0.1419(5) 0.0709(17) Uani d . 1 . .
H H10 -0.0005 0.4559 0.1637 0.085 Uiso calc R 1 . .
C C11 -0.1454(5) 0.3975(5) 0.1262(5) 0.0693(16) Uani d . 1 . .
C C12 -0.1914(5) 0.3185(5) 0.0951(5) 0.0607(14) Uani d . 1 . .
H H12 -0.2714 0.3182 0.0852 0.073 Uiso calc R 1 . .
C C13 -0.1144(4) 0.2385(4) 0.0785(4) 0.0444(11) Uani d . 1 . .
H H13 -0.1444 0.1839 0.0572 0.053 Uiso calc R 1 . .
C C14 0.1097(4) -0.2731(4) 0.1687(3) 0.0409(10) Uani d . 1 . .
C C15 0.1762(5) -0.3857(4) 0.1921(4) 0.0600(14) Uani d . 1 . .
H H15A 0.1644 -0.4123 0.1382 0.090 Uiso calc R 1 . .
H H15B 0.1485 -0.4447 0.2591 0.090 Uiso calc R 1 . .
H H15C 0.2584 -0.3727 0.1943 0.090 Uiso calc R 1 . .
C C16 0.5812(4) 0.5993(4) 0.2270(3) 0.0443(11) Uani d . 1 . .
H H16 0.6293 0.5377 0.2264 0.053 Uiso calc R 1 . .
C C17 0.4589(4) 0.7378(4) 0.1811(3) 0.0426(10) Uani d . 1 . .
H H17 0.4037 0.7948 0.1441 0.051 Uiso calc R 1 . .
C C18 0.4701(4) 0.7880(3) 0.3375(3) 0.0353(9) Uani d . 1 . .
H H18A 0.4257 0.8591 0.2970 0.042 Uiso calc R 1 . .
H H18B 0.5430 0.8118 0.3553 0.042 Uiso calc R 1 . .
C C19 0.3983(3) 0.7124(3) 0.4401(3) 0.0325(9) Uani d . 1 . .
C C23 0.3932(4) 0.7800(4) 0.5102(3) 0.0370(10) Uani d . 1 . .
C C24 0.3472(4) 0.8938(4) 0.4802(4) 0.0489(12) Uani d . 1 . .
C C25 0.3445(5) 0.9556(5) 0.5418(4) 0.0638(15) Uani d . 1 . .
H H25 0.3127 1.0317 0.5188 0.077 Uiso calc R 1 . .
C C26 0.3907(5) 0.8997(5) 0.6383(5) 0.0643(15) Uani d . 1 . .
C C27 0.4371(5) 0.7879(5) 0.6747(4) 0.0603(14) Uani d . 1 . .
H H27 0.4677 0.7520 0.7412 0.072 Uiso calc R 1 . .
C C28 0.4374(4) 0.7296(4) 0.6095(3) 0.0461(11) Uani d . 1 . .
H H28 0.4686 0.6533 0.6337 0.055 Uiso calc R 1 . .
C C29 0.7118(4) 0.6521(4) 0.5628(4) 0.0407(10) Uani d . 1 . .
C C30 0.7676(5) 0.7072(5) 0.6254(4) 0.0596(14) Uani d . 1 . .
H H30A 0.8297 0.6565 0.6646 0.089 Uiso calc R 1 . .
H H30B 0.7096 0.7180 0.6732 0.089 Uiso calc R 1 . .
H H30C 0.7994 0.7827 0.5786 0.089 Uiso calc R 1 . .
C C31 0.554(2) 0.585(2) 0.9393(17) 0.160(9) Uani d P 0.50 . .
H H31A 0.6279 0.5598 0.9716 0.240 Uiso calc PR 0.50 . .
H H31B 0.5588 0.5856 0.8703 0.240 Uiso calc PR 0.50 . .
H H31C 0.4936 0.5312 0.9816 0.240 Uiso calc PR 0.50 . .
N N10 0.1984(3) 0.6289(3) 0.5011(3) 0.0421(9) Uani d . 1 . .
N N11 0.2213(3) 0.5129(3) 0.5628(3) 0.0390(8) Uani d . 1 . .
N N12 0.0551(4) 0.5703(4) 0.6210(4) 0.0704(14) Uani d . 1 . .
C C20 0.2747(4) 0.6961(4) 0.4094(3) 0.0409(10) Uani d . 1 . .
H H20A 0.2394 0.7732 0.3703 0.049 Uiso calc R 1 . .
H H20B 0.2814 0.6552 0.3636 0.049 Uiso calc R 1 . .
C C21 0.1330(4) 0.4827(4) 0.6329(4) 0.0519(12) Uani d . 1 . .
H H21 0.1250 0.4069 0.6864 0.062 Uiso calc R 1 . .
H H22 0.0654 0.7341 0.5096 0.062 Uiso d R 1 . .
C C22 0.0994(5) 0.6589(5) 0.5386(4) 0.0637(15) Uani d . 1 . .
N N4 0.2486(3) 0.1225(3) -0.0388(3) 0.0332(8) Uani d . 1 . .
N N5 0.1993(3) 0.0854(3) -0.1060(3) 0.0377(8) Uani d . 1 . .
N N6 0.3799(3) 0.0060(4) -0.0680(3) 0.0539(10) Uani d . 1 . .
C C5 0.1863(4) 0.2054(4) -0.0048(3) 0.0359(9) Uani d . 1 . .
H H5A 0.1556 0.2707 -0.0655 0.043 Uiso calc R 1 . .
H H5B 0.2406 0.2373 0.0275 0.043 Uiso calc R 1 . .
C C6 0.2825(4) 0.0161(4) -0.1201(4) 0.0467(11) Uani d . 1 . .
H H6 0.2737 -0.0229 -0.1632 0.056 Uiso calc R 1 . .
C C7 0.3550(4) 0.0744(4) -0.0177(4) 0.0461(11) Uani d . 1 . .
H H7A 0.4056 0.0868 0.0265 0.055 Uiso calc R 1 . .

loop_
_atom_site_aniso_label
_atom_site_aniso_U_11
_atom_site_aniso_U_22
_atom_site_aniso_U_33
_atom_site_aniso_U_12
_atom_site_aniso_U_13
_atom_site_aniso_U_23
Ni1 0.0273(3) 0.0317(3) 0.0295(3) -0.0020(2) -0.0011(2) -0.0089(2)
Ni2 0.0284(3) 0.0302(3) 0.0311(3) 0.0001(2) 0.0014(2) -0.0095(2)
F1 0.056(2) 0.104(3) 0.123(3) -0.0002(17) -0.0196(19) -0.088(2)
F2 0.095(3) 0.112(3) 0.165(4) 0.031(2) 0.008(3) -0.103(3)
F3 0.094(2) 0.0541(18) 0.066(2) 0.0376(17) -0.0221(17) -0.0239(16)
F4 0.161(4) 0.088(3) 0.084(3) 0.006(2) 0.010(2) -0.067(2)
N1 0.0351(19) 0.042(2) 0.0330(19) -0.0058(16) -0.0044(15) -0.0137(16)
N2 0.036(2) 0.043(2) 0.0312(18) -0.0036(16) -0.0030(15) -0.0123(16)
N3 0.056(3) 0.063(3) 0.039(2) -0.008(2) 0.0062(19) -0.022(2)
N7 0.0362(19) 0.0324(18) 0.0304(18) 0.0010(15) 0.0033(15) -0.0085(15)
N8 0.037(2) 0.038(2) 0.0330(19) 0.0040(16) 0.0025(15) -0.0121(16)
N9 0.059(3) 0.054(2) 0.039(2) 0.004(2) -0.0032(19) -0.0193(19)
O1 0.0304(14) 0.0292(14) 0.0286(14) -0.0036(11) -0.0009(11) -0.0118(11)
O2 0.0297(14) 0.0263(14) 0.0338(15) 0.0024(11) 0.0009(11) -0.0094(12)
O3 0.0375(18) 0.0379(17) 0.0458(18) -0.0038(13) -0.0062(14) -0.0044(14)
O4 0.0372(17) 0.0329(16) 0.0531(18) -0.0034(13) -0.0038(14) -0.0146(14)
O5 0.0420(17) 0.0402(17) 0.0379(17) -0.0049(13) -0.0026(13) -0.0099(14)
O6 0.0422(17) 0.0387(17) 0.0360(16) 0.0000(13) -0.0043(13) -0.0119(13)
O7 0.147(10) 0.180(12) 0.052(5) -0.008(9) -0.021(6) -0.062(7)
C1 0.044(3) 0.052(3) 0.034(2) -0.009(2) 0.002(2) -0.012(2)
C2 0.051(3) 0.052(3) 0.040(3) -0.004(2) -0.002(2) -0.021(2)
C3 0.029(2) 0.043(2) 0.037(2) -0.0041(18) -0.0032(17) -0.0137(19)
C4 0.029(2) 0.034(2) 0.035(2) -0.0022(17) -0.0012(17) -0.0154(18)
C8 0.036(2) 0.039(2) 0.039(2) 0.0019(18) 0.0000(18) -0.018(2)
C9 0.046(3) 0.058(3) 0.060(3) -0.001(2) -0.001(2) -0.038(3)
C10 0.074(4) 0.070(4) 0.096(5) -0.001(3) 0.005(3) -0.062(4)
C11 0.067(4) 0.066(4) 0.089(4) 0.017(3) 0.010(3) -0.050(3)
C12 0.045(3) 0.063(3) 0.081(4) 0.010(2) 0.005(3) -0.039(3)
C13 0.037(3) 0.045(3) 0.055(3) 0.001(2) 0.002(2) -0.026(2)
C14 0.043(3) 0.037(2) 0.038(2) 0.006(2) -0.0127(19) -0.010(2)
C15 0.058(3) 0.042(3) 0.078(4) 0.011(2) -0.027(3) -0.021(3)
C16 0.052(3) 0.042(3) 0.040(3) 0.006(2) 0.005(2) -0.019(2)
C17 0.044(3) 0.045(3) 0.032(2) 0.006(2) -0.0033(19) -0.010(2)
C18 0.038(2) 0.031(2) 0.033(2) 0.0030(18) 0.0007(18) -0.0102(18)
C19 0.032(2) 0.028(2) 0.034(2) 0.0037(16) -0.0014(17) -0.0104(17)
C23 0.037(2) 0.037(2) 0.036(2) 0.0045(18) 0.0030(18) -0.0158(19)
C24 0.057(3) 0.044(3) 0.045(3) 0.012(2) -0.002(2) -0.018(2)
C25 0.082(4) 0.046(3) 0.066(4) 0.015(3) 0.009(3) -0.028(3)
C26 0.083(4) 0.058(3) 0.065(4) 0.000(3) 0.016(3) -0.042(3)
C27 0.081(4) 0.059(3) 0.046(3) 0.005(3) 0.001(3) -0.027(3)
C28 0.054(3) 0.045(3) 0.040(3) 0.003(2) 0.003(2) -0.020(2)
C29 0.034(2) 0.041(3) 0.049(3) 0.0045(19) -0.0088(19) -0.020(2)
C30 0.067(4) 0.056(3) 0.062(3) 0.000(3) -0.018(3) -0.029(3)
C31 0.17(2) 0.19(2) 0.128(17) -0.004(18) -0.048(15) -0.066(17)
N10 0.033(2) 0.040(2) 0.045(2) 0.0059(16) 0.0001(16) -0.0105(17)
N11 0.0305(19) 0.037(2) 0.041(2) 0.0028(15) 0.0041(15) -0.0082(16)
N12 0.049(3) 0.065(3) 0.074(3) 0.013(2) 0.019(2) -0.011(2)
C20 0.040(2) 0.036(2) 0.035(2) 0.0034(19) -0.0007(19) -0.0040(19)
C21 0.039(3) 0.050(3) 0.053(3) 0.001(2) 0.008(2) -0.009(2)
C22 0.045(3) 0.059(3) 0.071(4) 0.020(3) 0.006(3) -0.013(3)
N4 0.0221(17) 0.0383(19) 0.0385(19) -0.0034(14) -0.0008(14) -0.0153(16)
N5 0.0255(18) 0.047(2) 0.043(2) -0.0037(15) 0.0036(15) -0.0224(17)
N6 0.032(2) 0.062(3) 0.072(3) 0.0084(18) 0.0005(19) -0.033(2)
C5 0.032(2) 0.036(2) 0.040(2) -0.0021(18) 0.0008(18) -0.0162(19)
C6 0.035(3) 0.054(3) 0.057(3) 0.000(2) 0.008(2) -0.031(2)
C7 0.029(2) 0.054(3) 0.054(3) -0.004(2) -0.001(2) -0.021(2)

loop_
_atom_type_symbol
_atom_type_description
_atom_type_scat_dispersion_real
_atom_type_scat_dispersion_imag
_atom_type_scat_source
C C 0.0033 0.0016 'International Tables Vol C Tables 4.2.6.8 and 6.1.1.4'
H H 0.0000 0.0000 'International Tables Vol C Tables 4.2.6.8 and 6.1.1.4'
O O 0.0106 0.0060 'International Tables Vol C Tables 4.2.6.8 and 6.1.1.4'
N N 0.0061 0.0033 'International Tables Vol C Tables 4.2.6.8 and 6.1.1.4'
F F 0.0171 0.0103 'International Tables Vol C Tables 4.2.6.8 and 6.1.1.4'
Ni Ni 0.3393 1.1124 'International Tables Vol C Tables 4.2.6.8 and 6.1.1.4'

loop_
_geom_angle_atom_site_label_1
_geom_angle_atom_site_label_2
_geom_angle_atom_site_label_3
_geom_angle_site_symmetry_1
_geom_angle_site_symmetry_3
_geom_angle
_geom_angle_publ_flag
O1 Ni1 O3 . . 162.20(11) ?
O1 Ni1 O1 . 2 80.59(11) ?
O3 Ni1 O1 . 2 95.01(11) ?
O1 Ni1 N5 . 2 99.07(12) ?
O3 Ni1 N5 . 2 97.64(13) ?
O1 Ni1 N5 2 2 84.42(12) ?
O1 Ni1 N2 . . 88.33(12) ?
O3 Ni1 N2 . . 96.80(13) ?
O1 Ni1 N2 2 . 168.17(12) ?
N5 Ni1 N2 2 . 93.32(14) ?
O1 Ni1 O4 . . 101.03(10) ?
O3 Ni1 O4 . . 61.87(11) ?
O1 Ni1 O4 2 . 93.99(11) ?
N5 Ni1 O4 2 . 159.30(12) ?
N2 Ni1 O4 . . 92.17(13) ?
O2 Ni2 O2 2_666 . 81.69(11) ?
O2 Ni2 N11 2_666 2_666 88.38(12) ?
O2 Ni2 N11 . 2_666 169.91(12) ?
O2 Ni2 N8 2_666 . 98.46(12) ?
O2 Ni2 N8 . . 85.09(12) ?
N11 Ni2 N8 2_666 . 94.62(14) ?
O2 Ni2 O6 2_666 . 100.48(11) ?
O2 Ni2 O6 . . 91.88(11) ?
N11 Ni2 O6 2_666 . 91.72(13) ?
N8 Ni2 O6 . . 160.18(13) ?
O2 Ni2 O5 2_666 . 162.83(11) ?
O2 Ni2 O5 . . 97.31(11) ?
N11 Ni2 O5 2_666 . 92.72(13) ?
N8 Ni2 O5 . . 98.53(12) ?
O6 Ni2 O5 . . 62.37(11) ?
C2 N1 N2 . . 108.4(3) ?
C2 N1 C3 . . 130.6(4) ?
N2 N1 C3 . . 120.9(3) ?
C1 N2 N1 . . 103.3(3) ?
C1 N2 Ni1 . . 137.8(3) ?
N1 N2 Ni1 . . 118.1(2) ?
C2 N3 C1 . . 103.2(4) ?
C17 N7 N8 . . 109.0(3) ?
C17 N7 C18 . . 130.7(4) ?
N8 N7 C18 . . 120.2(3) ?
C16 N8 N7 . . 102.5(3) ?
C16 N8 Ni2 . . 137.4(3) ?
N7 N8 Ni2 . . 117.4(2) ?
C17 N9 C16 . . 102.1(4) ?
C4 O1 Ni1 . . 127.5(2) ?
C4 O1 Ni1 . 2 126.3(2) ?
Ni1 O1 Ni1 . 2 99.41(11) ?
C19 O2 Ni2 . 2_666 127.2(2) ?
C19 O2 Ni2 . . 126.1(2) ?
Ni2 O2 Ni2 2_666 . 98.31(11) ?
C14 O3 Ni1 . . 92.3(2) ?
C14 O4 Ni1 . . 85.8(3) ?
C29 O5 Ni2 . . 89.0(3) ?
C29 O6 Ni2 . . 89.2(2) ?
C31 O7 H7 . . 109.5 ?
N2 C1 N3 . . 114.2(4) ?
N2 C1 H1 . . 122.9 ?
N3 C1 H1 . . 122.9 ?
N3 C2 N1 . . 110.9(4) ?
N3 C2 H2 . . 124.5 ?
N1 C2 H2 . . 124.5 ?
N1 C3 C4 . . 112.3(3) ?
N1 C3 H3A . . 109.2 ?
C4 C3 H3A . . 109.2 ?
N1 C3 H3B . . 109.2 ?
C4 C3 H3B . . 109.2 ?
H3A C3 H3B . . 107.9 ?
O1 C4 C8 . . 110.7(3) ?
O1 C4 C3 . . 109.9(3) ?
C8 C4 C3 . . 109.8(3) ?
O1 C4 C5 . . 109.7(3) ?
C8 C4 C5 . . 109.8(3) ?
C3 C4 C5 . . 106.8(3) ?
C13 C8 C9 . . 115.3(4) ?
C13 C8 C4 . . 119.8(4) ?
C9 C8 C4 . . 124.8(4) ?
F1 C9 C10 . . 116.9(4) ?
F1 C9 C8 . . 118.7(4) ?
C10 C9 C8 . . 124.4(5) ?
C11 C10 C9 . . 116.5(5) ?
C11 C10 H10 . . 121.7 ?
C9 C10 H10 . . 121.7 ?
C10 C11 C12 . . 123.4(5) ?
C10 C11 F2 . . 117.5(5) ?
C12 C11 F2 . . 119.1(6) ?
C11 C12 C13 . . 117.5(5) ?
C11 C12 H12 . . 121.2 ?
C13 C12 H12 . . 121.2 ?
C8 C13 C12 . . 122.8(5) ?
C8 C13 H13 . . 118.6 ?
C12 C13 H13 . . 118.6 ?
O4 C14 O3 . . 119.8(4) ?
O4 C14 C15 . . 122.1(4) ?
O3 C14 C15 . . 118.1(4) ?
C14 C15 H15A . . 109.5 ?
C14 C15 H15B . . 109.5 ?
H15A C15 H15B . . 109.5 ?
C14 C15 H15C . . 109.5 ?
H15A C15 H15C . . 109.5 ?
H15B C15 H15C . . 109.5 ?
N8 C16 N9 . . 115.2(4) ?
N8 C16 H16 . . 122.4 ?
N9 C16 H16 . . 122.4 ?
N7 C17 N9 . . 111.2(4) ?
N7 C17 H17 . . 124.4 ?
N9 C17 H17 . . 124.4 ?
N7 C18 C19 . . 111.4(3) ?
N7 C18 H18A . . 109.4 ?
C19 C18 H18A . . 109.4 ?
N7 C18 H18B . . 109.4 ?
C19 C18 H18B . . 109.4 ?
H18A C18 H18B . . 108.0 ?
O2 C19 C23 . . 110.3(3) ?
O2 C19 C20 . . 109.8(3) ?
C23 C19 C20 . . 111.4(3) ?
O2 C19 C18 . . 110.0(3) ?
C23 C19 C18 . . 107.5(3) ?
C20 C19 C18 . . 107.8(3) ?
C28 C23 C24 . . 115.2(4) ?
C28 C23 C19 . . 120.6(4) ?
C24 C23 C19 . . 124.2(4) ?
F3 C24 C25 . . 116.6(4) ?
F3 C24 C23 . . 119.0(4) ?
C25 C24 C23 . . 124.4(5) ?
C26 C25 C24 . . 116.5(5) ?
C26 C25 H25 . . 121.7 ?
C24 C25 H25 . . 121.7 ?
C25 C26 C27 . . 123.2(5) ?
C25 C26 F4 . . 118.3(5) ?
C27 C26 F4 . . 118.5(5) ?
C26 C27 C28 . . 117.9(5) ?
C26 C27 H27 . . 121.1 ?
C28 C27 H27 . . 121.1 ?
C23 C28 C27 . . 122.8(5) ?
C23 C28 H28 . . 118.6 ?
C27 C28 H28 . . 118.6 ?
O5 C29 O6 . . 119.4(4) ?
O5 C29 C30 . . 121.1(4) ?
O6 C29 C30 . . 119.5(4) ?
C29 C30 H30A . . 109.5 ?
C29 C30 H30B . . 109.5 ?
H30A C30 H30B . . 109.5 ?
C29 C30 H30C . . 109.5 ?
H30A C30 H30C . . 109.5 ?
H30B C30 H30C . . 109.5 ?
O7 C31 H31A . . 109.5 ?
O7 C31 H31B . . 109.5 ?
H31A C31 H31B . . 109.5 ?
O7 C31 H31C . . 109.5 ?
H31A C31 H31C . . 109.5 ?
H31B C31 H31C . . 109.5 ?
C22 N10 N11 . . 107.8(4) ?
C22 N10 C20 . . 131.2(4) ?
N11 N10 C20 . . 120.9(3) ?
C21 N11 N10 . . 103.2(3) ?
C21 N11 Ni2 . 2_666 138.1(3) ?
N10 N11 Ni2 . 2_666 118.2(2) ?
C22 N12 C21 . . 102.5(4) ?
N10 C20 C19 . . 112.2(3) ?
N10 C20 H20A . . 109.2 ?
C19 C20 H20A . . 109.2 ?
N10 C20 H20B . . 109.2 ?
C19 C20 H20B . . 109.2 ?
H20A C20 H20B . . 107.9 ?
N11 C21 N12 . . 114.5(4) ?
N11 C21 H21 . . 122.7 ?
N12 C21 H21 . . 122.7 ?
N12 C22 N10 . . 112.0(4) ?
N12 C22 H22 . . 124.0 ?
N10 C22 H22 . . 124.0 ?
C7 N4 N5 . . 108.8(3) ?
C7 N4 C5 . . 130.5(4) ?
N5 N4 C5 . . 120.7(3) ?
C6 N5 N4 . . 102.5(3) ?
C6 N5 Ni1 . 2 135.2(3) ?
N4 N5 Ni1 . 2 117.6(2) ?
C7 N6 C6 . . 102.4(4) ?
N4 C5 C4 . . 111.0(3) ?
N4 C5 H5A . . 109.4 ?
C4 C5 H5A . . 109.4 ?
N4 C5 H5B . . 109.4 ?
C4 C5 H5B . . 109.4 ?
H5A C5 H5B . . 108.0 ?
N5 C6 N6 . . 115.2(4) ?
N5 C6 H6 . . 122.4 ?
N6 C6 H6 . . 122.4 ?
N4 C7 N6 . . 111.1(4) ?
N4 C7 H7A . . 124.5 ?
N6 C7 H7A . . 124.5 ?

loop_
_geom_bond_atom_site_label_1
_geom_bond_atom_site_label_2
_geom_bond_site_symmetry_2
_geom_bond_distance
_geom_bond_publ_flag
Ni1 O1 . 2.008(3) y
Ni1 O1 2 2.053(3) y
Ni1 O3 . 2.050(3) y
Ni1 O4 . 2.202(3) y
Ni1 N2 . 2.085(3) y
Ni1 N5 2 2.076(3) y
Ni2 O2 . 2.033(3) y
Ni2 O2 2_666 2.030(3) y
Ni2 O5 . 2.112(3) y
Ni2 O6 . 2.108(3) y
Ni2 N8 . 2.089(3) y
Ni2 N11 2_666 2.067(3) y
F1 C9 . 1.364(6) ?
F2 C11 . 1.360(6) ?
F3 C24 . 1.368(5) ?
F4 C26 . 1.365(6) ?
N1 C2 . 1.335(5) ?
N1 N2 . 1.357(5) ?
N1 C3 . 1.450(5) ?
N2 C1 . 1.325(5) ?
N3 C2 . 1.321(6) ?
N3 C1 . 1.340(6) ?
N7 C17 . 1.323(5) ?
N7 N8 . 1.367(5) ?
N7 C18 . 1.457(5) ?
N8 C16 . 1.314(5) ?
N9 C17 . 1.328(6) ?
N9 C16 . 1.351(6) ?
O1 C4 . 1.387(5) ?
O1 Ni1 2 2.053(3) ?
O2 C19 . 1.392(4) ?
O2 Ni2 2_666 2.030(3) ?
O3 C14 . 1.272(5) ?
O4 C14 . 1.259(5) ?
O5 C29 . 1.264(5) ?
O6 C29 . 1.266(5) ?
O7 C31 . 1.43(2) ?
O7 H7 . 0.8200 ?
C1 H1 . 0.9300 ?
C2 H2 . 0.9300 ?
C3 C4 . 1.547(6) ?
C3 H3A . 0.9700 ?
C3 H3B . 0.9700 ?
C4 C8 . 1.527(6) ?
C4 C5 . 1.556(5) ?
C8 C13 . 1.378(6) ?
C8 C9 . 1.380(6) ?
C9 C10 . 1.378(7) ?
C10 C11 . 1.354(8) ?
C10 H10 . 0.9300 ?
C11 C12 . 1.360(8) ?
C12 C13 . 1.389(6) ?
C12 H12 . 0.9300 ?
C13 H13 . 0.9300 ?
C14 C15 . 1.489(6) ?
C15 H15A . 0.9600 ?
C15 H15B . 0.9600 ?
C15 H15C . 0.9600 ?
C16 H16 . 0.9300 ?
C17 H17 . 0.9300 ?
C18 C19 . 1.552(5) ?
C18 H18A . 0.9700 ?
C18 H18B . 0.9700 ?
C19 C23 . 1.535(6) ?
C19 C20 . 1.538(6) ?
C23 C28 . 1.381(6) ?
C23 C24 . 1.390(6) ?
C24 C25 . 1.375(7) ?
C25 C26 . 1.360(8) ?
C25 H25 . 0.9300 ?
C26 C27 . 1.365(7) ?
C27 C28 . 1.383(6) ?
C27 H27 . 0.9300 ?
C28 H28 . 0.9300 ?
C29 C30 . 1.497(6) ?
C30 H30A . 0.9600 ?
C30 H30B . 0.9600 ?
C30 H30C . 0.9600 ?
C31 H31A . 0.9600 ?
C31 H31B . 0.9600 ?
C31 H31C . 0.9600 ?
N10 C22 . 1.325(6) ?
N10 N11 . 1.361(5) ?
N10 C20 . 1.459(5) ?
N11 C21 . 1.312(5) ?
N11 Ni2 2_666 2.067(3) ?
N12 C22 . 1.307(7) ?
N12 C21 . 1.342(6) ?
C20 H20A . 0.9700 ?
C20 H20B . 0.9700 ?
C21 H21 . 0.9300 ?
C22 H22 . 0.9300 ?
N4 C7 . 1.326(5) ?
N4 N5 . 1.363(5) ?
N4 C5 . 1.456(5) ?
N5 C6 . 1.322(5) ?
N5 Ni1 2 2.076(3) ?
N6 C7 . 1.329(6) ?
N6 C6 . 1.336(6) ?
C5 H5A . 0.9700 ?
C5 H5B . 0.9700 ?
C6 H6 . 0.9300 ?
C7 H7A . 0.9300 ?

loop_
_geom_hbond_atom_site_label_D
_geom_hbond_atom_site_label_H
_geom_hbond_atom_site_label_A
_geom_hbond_site_symmetry_A
_geom_hbond_distance_DH
_geom_hbond_distance_HA
_geom_hbond_distance_DA
_geom_hbond_angle_DHA
O7 H7 N9 1_556 0.82 2.06 2.861(11) 166

loop_
_geom_torsion_atom_site_label_1
_geom_torsion_atom_site_label_2
_geom_torsion_atom_site_label_3
_geom_torsion_atom_site_label_4
_geom_torsion_site_symmetry_1
_geom_torsion_site_symmetry_2
_geom_torsion_site_symmetry_3
_geom_torsion_site_symmetry_4
_geom_torsion
_geom_torsion_publ_flag
C2 N1 N2 C1 . . . . 0.3(5) ?
C3 N1 N2 C1 . . . . -179.3(4) ?
C2 N1 N2 Ni1 . . . . 171.8(3) ?
C3 N1 N2 Ni1 . . . . -7.7(5) ?
O1 Ni1 N2 C1 . . . . 135.6(5) ?
O3 Ni1 N2 C1 . . . . -61.5(5) ?
O1 Ni1 N2 C1 2 . . . 115.2(6) ?
N5 Ni1 N2 C1 2 . . . 36.6(5) ?
O4 Ni1 N2 C1 . . . . -123.4(5) ?
O1 Ni1 N2 N1 . . . . -32.0(3) ?
O3 Ni1 N2 N1 . . . . 130.9(3) ?
O1 Ni1 N2 N1 2 . . . -52.5(7) ?
N5 Ni1 N2 N1 2 . . . -131.0(3) ?
O4 Ni1 N2 N1 . . . . 68.9(3) ?
C17 N7 N8 C16 . . . . -0.3(4) ?
C18 N7 N8 C16 . . . . -177.1(3) ?
C17 N7 N8 Ni2 . . . . -165.0(3) ?
C18 N7 N8 Ni2 . . . . 18.3(4) ?
O2 Ni2 N8 C16 2_666 . . . -45.9(5) ?
O2 Ni2 N8 C16 . . . . -126.7(5) ?
N11 Ni2 N8 C16 2_666 . . . 43.2(5) ?
O6 Ni2 N8 C16 . . . . 151.4(4) ?
O5 Ni2 N8 C16 . . . . 136.6(4) ?
O2 Ni2 N8 N7 2_666 . . . 111.7(3) ?
O2 Ni2 N8 N7 . . . . 30.9(3) ?
N11 Ni2 N8 N7 2_666 . . . -159.3(3) ?
O6 Ni2 N8 N7 . . . . -51.0(5) ?
O5 Ni2 N8 N7 . . . . -65.8(3) ?
O3 Ni1 O1 C4 . . . . -75.3(5) ?
O1 Ni1 O1 C4 2 . . . -152.2(3) ?
N5 Ni1 O1 C4 2 . . . 125.0(3) ?
N2 Ni1 O1 C4 . . . . 31.9(3) ?
O4 Ni1 O1 C4 . . . . -60.0(3) ?
O3 Ni1 O1 Ni1 . . . 2 76.9(4) ?
O1 Ni1 O1 Ni1 2 . . 2 0.0 ?
N5 Ni1 O1 Ni1 2 . . 2 -82.74(13) ?
N2 Ni1 O1 Ni1 . . . 2 -175.84(13) ?
O4 Ni1 O1 Ni1 . . . 2 92.27(12) ?
O2 Ni2 O2 C19 2_666 . . . -149.6(3) ?
N11 Ni2 O2 C19 2_666 . . . -139.0(7) ?
N8 Ni2 O2 C19 . . . . -50.3(3) ?
O6 Ni2 O2 C19 . . . . 110.1(3) ?
O5 Ni2 O2 C19 . . . . 47.7(3) ?
O2 Ni2 O2 Ni2 2_666 . . 2_666 0.0 ?
N11 Ni2 O2 Ni2 2_666 . . 2_666 10.5(7) ?
N8 Ni2 O2 Ni2 . . . 2_666 99.31(13) ?
O6 Ni2 O2 Ni2 . . . 2_666 -100.31(12) ?
O5 Ni2 O2 Ni2 . . . 2_666 -162.69(11) ?
O1 Ni1 O3 C14 . . . . 14.2(5) ?
O1 Ni1 O3 C14 2 . . . 88.9(3) ?
N5 Ni1 O3 C14 2 . . . 173.9(3) ?
N2 Ni1 O3 C14 . . . . -91.8(3) ?
O4 Ni1 O3 C14 . . . . -3.0(2) ?
O1 Ni1 O4 C14 . . . . -171.7(2) ?
O3 Ni1 O4 C14 . . . . 3.0(2) ?
O1 Ni1 O4 C14 2 . . . -90.5(3) ?
N5 Ni1 O4 C14 2 . . . -5.7(5) ?
N2 Ni1 O4 C14 . . . . 99.6(3) ?
O2 Ni2 O5 C29 2_666 . . . 3.1(5) ?
O2 Ni2 O5 C29 . . . . 88.6(2) ?
N11 Ni2 O5 C29 2_666 . . . -90.2(3) ?
N8 Ni2 O5 C29 . . . . 174.7(3) ?
O6 Ni2 O5 C29 . . . . 0.3(2) ?
O2 Ni2 O6 C29 2_666 . . . -179.5(2) ?
O2 Ni2 O6 C29 . . . . -97.6(2) ?
N11 Ni2 O6 C29 2_666 . . . 91.8(3) ?
N8 Ni2 O6 C29 . . . . -16.9(5) ?
O5 Ni2 O6 C29 . . . . -0.3(2) ?
N1 N2 C1 N3 . . . . -0.6(5) ?
Ni1 N2 C1 N3 . . . . -169.4(3) ?
C2 N3 C1 N2 . . . . 0.7(6) ?
C1 N3 C2 N1 . . . . -0.5(5) ?
N2 N1 C2 N3 . . . . 0.1(5) ?
C3 N1 C2 N3 . . . . 179.6(4) ?
C2 N1 C3 C4 . . . . -114.6(5) ?
N2 N1 C3 C4 . . . . 64.8(5) ?
Ni1 O1 C4 C8 . . . . -113.7(3) ?
Ni1 O1 C4 C8 2 . . . 101.1(3) ?
Ni1 O1 C4 C3 . . . . 7.8(4) ?
Ni1 O1 C4 C3 2 . . . -137.4(3) ?
Ni1 O1 C4 C5 . . . . 125.0(3) ?
Ni1 O1 C4 C5 2 . . . -20.2(4) ?
N1 C3 C4 O1 . . . . -62.6(4) ?
N1 C3 C4 C8 . . . . 59.4(4) ?
N1 C3 C4 C5 . . . . 178.4(3) ?
O1 C4 C8 C13 . . . . 4.7(5) ?
C3 C4 C8 C13 . . . . -116.9(4) ?
C5 C4 C8 C13 . . . . 125.9(4) ?
O1 C4 C8 C9 . . . . -177.0(4) ?
C3 C4 C8 C9 . . . . 61.4(5) ?
C5 C4 C8 C9 . . . . -55.8(6) ?
C13 C8 C9 F1 . . . . -179.8(4) ?
C4 C8 C9 F1 . . . . 1.8(7) ?
C13 C8 C9 C10 . . . . 0.6(8) ?
C4 C8 C9 C10 . . . . -177.8(5) ?
F1 C9 C10 C11 . . . . 179.7(5) ?
C8 C9 C10 C11 . . . . -0.7(9) ?
C9 C10 C11 C12 . . . . 0.5(10) ?
C9 C10 C11 F2 . . . . -178.8(5) ?
C10 C11 C12 C13 . . . . -0.2(10) ?
F2 C11 C12 C13 . . . . 179.1(5) ?
C9 C8 C13 C12 . . . . -0.2(7) ?
C4 C8 C13 C12 . . . . 178.3(4) ?
C11 C12 C13 C8 . . . . 0.0(8) ?
Ni1 O4 C14 O3 . . . . -5.0(4) ?
Ni1 O4 C14 C15 . . . . 172.7(4) ?
Ni1 O3 C14 O4 . . . . 5.3(4) ?
Ni1 O3 C14 C15 . . . . -172.4(4) ?
N7 N8 C16 N9 . . . . 0.3(5) ?
Ni2 N8 C16 N9 . . . . 160.0(3) ?
C17 N9 C16 N8 . . . . -0.2(5) ?
N8 N7 C17 N9 . . . . 0.2(5) ?
C18 N7 C17 N9 . . . . 176.5(4) ?
C16 N9 C17 N7 . . . . 0.0(5) ?
C17 N7 C18 C19 . . . . 112.1(5) ?
N8 N7 C18 C19 . . . . -71.9(4) ?
Ni2 O2 C19 C23 2_666 . . . 116.3(3) ?
Ni2 O2 C19 C23 . . . . -102.6(3) ?
Ni2 O2 C19 C20 2_666 . . . -6.9(4) ?
Ni2 O2 C19 C20 . . . . 134.2(3) ?
Ni2 O2 C19 C18 2_666 . . . -125.3(3) ?
Ni2 O2 C19 C18 . . . . 15.7(4) ?
N7 C18 C19 O2 . . . . 50.3(4) ?
N7 C18 C19 C23 . . . . 170.4(3) ?
N7 C18 C19 C20 . . . . -69.4(4) ?
O2 C19 C23 C28 . . . . -0.9(5) ?
C20 C19 C23 C28 . . . . 121.3(4) ?
C18 C19 C23 C28 . . . . -120.8(4) ?
O2 C19 C23 C24 . . . . 178.1(4) ?
C20 C19 C23 C24 . . . . -59.6(5) ?
C18 C19 C23 C24 . . . . 58.2(5) ?
C28 C23 C24 F3 . . . . -180.0(4) ?
C19 C23 C24 F3 . . . . 0.9(7) ?
C28 C23 C24 C25 . . . . 0.4(7) ?
C19 C23 C24 C25 . . . . -178.7(5) ?
F3 C24 C25 C26 . . . . -179.5(5) ?
C23 C24 C25 C26 . . . . 0.1(8) ?
C24 C25 C26 C27 . . . . -0.5(9) ?
C24 C25 C26 F4 . . . . 178.4(5) ?
C25 C26 C27 C28 . . . . 0.3(9) ?
F4 C26 C27 C28 . . . . -178.6(5) ?
C24 C23 C28 C27 . . . . -0.5(7) ?
C19 C23 C28 C27 . . . . 178.6(4) ?
C26 C27 C28 C23 . . . . 0.2(8) ?
Ni2 O5 C29 O6 . . . . -0.6(4) ?
Ni2 O5 C29 C30 . . . . 179.8(4) ?
Ni2 O6 C29 O5 . . . . 0.6(4) ?
Ni2 O6 C29 C30 . . . . -179.8(4) ?
C22 N10 N11 C21 . . . . 0.0(5) ?
C20 N10 N11 C21 . . . . -177.5(4) ?
C22 N10 N11 Ni2 . . . 2_666 -173.4(4) ?
C20 N10 N11 Ni2 . . . 2_666 9.0(5) ?
C22 N10 C20 C19 . . . . 116.9(6) ?
N11 N10 C20 C19 . . . . -66.2(5) ?
O2 C19 C20 N10 . . . . 62.0(4) ?
C23 C19 C20 N10 . . . . -60.5(4) ?
C18 C19 C20 N10 . . . . -178.2(3) ?
N10 N11 C21 N12 . . . . 0.1(6) ?
Ni2 N11 C21 N12 2_666 . . . 171.4(4) ?
C22 N12 C21 N11 . . . . -0.1(7) ?
C21 N12 C22 N10 . . . . 0.1(7) ?
N11 N10 C22 N12 . . . . 0.0(7) ?
C20 N10 C22 N12 . . . . 177.1(5) ?
C7 N4 N5 C6 . . . . 0.1(4) ?
C5 N4 N5 C6 . . . . 178.0(4) ?
C7 N4 N5 Ni1 . . . 2 159.5(3) ?
C5 N4 N5 Ni1 . . . 2 -22.6(4) ?
C7 N4 C5 C4 . . . . -109.0(5) ?
N5 N4 C5 C4 . . . . 73.5(4) ?
O1 C4 C5 N4 . . . . -46.4(4) ?
C8 C4 C5 N4 . . . . -168.3(3) ?
C3 C4 C5 N4 . . . . 72.7(4) ?
N4 N5 C6 N6 . . . . -0.1(5) ?
Ni1 N5 C6 N6 2 . . . -153.8(3) ?
C7 N6 C6 N5 . . . . 0.1(6) ?
N5 N4 C7 N6 . . . . 0.0(5) ?
C5 N4 C7 N6 . . . . -177.7(4) ?
C6 N6 C7 N4 . . . . 0.0(5) ?
